data_9011084
loop_
_publ_author_name
'Buchanan, D. R.'
'Harris, P. M.'

_publ_section_title
;A neutron and X-ray diffraction investigation of aluminium chloride
 hexahydrate Locality: synthetic Sample: neutron diffraction data
;
_journal_name_full 'Acta Crystallographica, Section B'
_journal_page_first 954
_journal_page_last 960
_journal_paper_doi 10.1107/S056774086800347X
_journal_volume 24
_journal_year 1968
_chemical_formula_sum 'Al Cl3 H12 O6'
_chemical_name_mineral Chloraluminite
_space_group_IT_number 167
_symmetry_space_group_name_Hall '-R 3 2"c'
_symmetry_space_group_name_H-M 'R -3 c :H'
_cell_angle_alpha 90
_cell_angle_beta 90
_cell_angle_gamma 120
_cell_length_a 11.827
_cell_length_b 11.827
_cell_length_c 11.895
_cell_formula_units_Z 6
_cell_volume 1440.935
_exptl_crystal_density_diffrn 1.669
_cod_original_cell_volume 1440.934
_cod_original_sg_symbol_H-M 'R -3 c'
_cod_original_formula_sum 'Al Cl3 O6 H12'
_cod_database_code 9011084

loop_
_symmetry_equiv_pos_as_xyz
x,y,z
2/3+x,1/3+y,1/3+z
1/3+x,2/3+y,2/3+z
x,x-y,1/2+z
2/3+x,1/3+x-y,5/6+z
1/3+x,2/3+x-y,1/6+z
y,x,1/2-z
2/3+y,1/3+x,5/6-z
1/3+y,2/3+x,1/6-z
-x+y,y,1/2+z
2/3-x+y,1/3+y,5/6+z
1/3-x+y,2/3+y,1/6+z
-x,-x+y,1/2-z
2/3-x,1/3-x+y,5/6-z
1/3-x,2/3-x+y,1/6-z
-y,-x,1/2+z
2/3-y,1/3-x,5/6+z
1/3-y,2/3-x,1/6+z
x-y,-y,1/2-z
2/3+x-y,1/3-y,5/6-z
1/3+x-y,2/3-y,1/6-z
y,-x+y,-z
2/3+y,1/3-x+y,1/3-z
1/3+y,2/3-x+y,2/3-z
-x+y,-x,z
2/3-x+y,1/3-x,1/3+z
1/3-x+y,2/3-x,2/3+z
-x,-y,-z
2/3-x,1/3-y,1/3-z
1/3-x,2/3-y,2/3-z
-y,x-y,z
2/3-y,1/3+x-y,1/3+z
1/3-y,2/3+x-y,2/3+z
x-y,x,-z
2/3+x-y,1/3+x,1/3-z
1/3+x-y,2/3+x,2/3-z

loop_
_atom_site_label
_atom_site_fract_x
_atom_site_fract_y
_atom_site_fract_z
_atom_site_U_iso_or_equiv
Al 0.00000 0.00000 0.00000 0.00963
Cl 0.26840 0.00000 0.25000 0.01773
O 0.10700 0.14550 0.09060 0.01456
H 0.07000 0.18800 0.14500 0.02622
H* 0.20300 0.19700 0.08400 0.02508

_cod_duplicate_entry 9011083
